data_7156783
loop_
_publ_author_name
'Chen, Song'
'Chen, Ting'
'Liu, Guanggen'
'Wang, Xiao'
'Zhu, Guili'
'Liu, Yongjiang'
'Fu, Shaomin'
'Liu, Bo'

_publ_section_title
;
 Total synthesis of (+-)-epi-stemodan-13\a,17-diol.
;
_journal_issue 19
_journal_name_full 'Organic &amp; biomolecular chemistry'
_journal_page_first 4711
_journal_page_last 4714
_journal_paper_doi 10.1039/c9ob00661c
_journal_volume 17
_journal_year 2019
_chemical_formula_moiety 'C20 H34 O2'
_chemical_formula_sum 'C20 H34 O2'
_chemical_formula_weight 306.47
_space_group_crystal_system triclinic
_space_group_IT_number 2
_space_group_name_Hall '-P 1'
_space_group_name_H-M_alt 'P -1'
_symmetry_space_group_name_Hall '-P 1'
_symmetry_space_group_name_H-M 'P -1'
_atom_sites_solution_hydrogens mixed
_atom_sites_solution_primary direct
_audit_creation_date 2019-02-28
_audit_creation_method
;
Olex2 1.2
(compiled 2018.05.29 svn.r3508 for OlexSys, GUI svn.r5506)
;
_audit_update_record
;
2019-03-02 deposited with the CCDC.    2019-04-17 downloaded from the CCDC.
;
_cell_angle_alpha 115.886(9)
_cell_angle_beta 99.779(6)
_cell_angle_gamma 99.493(6)
_cell_formula_units_Z 6
_cell_length_a 9.1145(5)
_cell_length_b 18.1803(17)
_cell_length_c 18.6882(17)
_cell_measurement_reflns_used 4810
_cell_measurement_temperature 293(2)
_cell_measurement_theta_max 28.6010
_cell_measurement_theta_min 3.3870
_cell_volume 2643.8(5)
_computing_cell_refinement
;
CrysAlisPro, Agilent Technologies,
Version 1.171.37.35 (release 13-08-2014 CrysAlis171 .NET)
(compiled Aug 13 2014,18:06:01)
;
_computing_data_collection
;
CrysAlisPro, Agilent Technologies,
Version 1.171.37.35 (release 13-08-2014 CrysAlis171 .NET)
(compiled Aug 13 2014,18:06:01)
;
_computing_data_reduction
;
CrysAlisPro, Agilent Technologies,
Version 1.171.37.35 (release 13-08-2014 CrysAlis171 .NET)
(compiled Aug 13 2014,18:06:01)
;
_computing_molecular_graphics 'Olex2 (Dolomanov et al., 2009)'
_computing_publication_material 'Olex2 (Dolomanov et al., 2009)'
_computing_structure_refinement 'ShelXL (Sheldrick, 2015)'
_computing_structure_solution 'ShelXS (Sheldrick, 2008)'
_diffrn_ambient_temperature 293.15
_diffrn_detector 'CCD plate'
_diffrn_detector_area_resol_mean 16.0874
_diffrn_detector_type Eos
_diffrn_measured_fraction_theta_full 0.998
_diffrn_measured_fraction_theta_max 0.998
_diffrn_measurement_details
;
#__ type_ start__ end____ width___ exp.time_
  1 omega  -82.00   12.50   0.9000   22.5000
omega____ theta____ kappa____ phi______ frames
    -      -14.8106  -77.0000  150.0000 105

#__ type_ start__ end____ width___ exp.time_
  2 omega  -42.00   51.60   0.9000   22.5000
omega____ theta____ kappa____ phi______ frames
    -      -14.8106   77.0000  -90.0000 104

#__ type_ start__ end____ width___ exp.time_
  3 omega  -87.00  -60.90   0.9000   22.5000
omega____ theta____ kappa____ phi______ frames
    -      -14.8106 -178.0000  -60.0000 29

#__ type_ start__ end____ width___ exp.time_
  4 omega  -12.00   22.20   0.9000   22.5000
omega____ theta____ kappa____ phi______ frames
    -      -14.8106  -99.0000   30.0000 38

#__ type_ start__ end____ width___ exp.time_
  5 omega  -46.00  -17.20   0.9000   22.5000
omega____ theta____ kappa____ phi______ frames
    -       16.9200  -57.0000 -120.0000 32

#__ type_ start__ end____ width___ exp.time_
  6 omega    0.00   83.70   0.9000   22.5000
omega____ theta____ kappa____ phi______ frames
    -       16.9200   38.0000   60.0000 93
;
_diffrn_measurement_device 'four-circle diffractometer'
_diffrn_measurement_device_type 'Xcalibur, Eos'
_diffrn_measurement_method '\w scans'
_diffrn_orient_matrix_UB_11 -0.0079455000
_diffrn_orient_matrix_UB_12 -0.0005288000
_diffrn_orient_matrix_UB_13 0.0368896000
_diffrn_orient_matrix_UB_21 -0.0025219000
_diffrn_orient_matrix_UB_22 -0.0437271000
_diffrn_orient_matrix_UB_23 -0.0183312000
_diffrn_orient_matrix_UB_31 0.0815839000
_diffrn_orient_matrix_UB_32 0.0108073000
_diffrn_orient_matrix_UB_33 0.0150384000
_diffrn_radiation_monochromator graphite
_diffrn_radiation_probe x-ray
_diffrn_radiation_type MoK\a
_diffrn_radiation_wavelength 0.71073
_diffrn_reflns_av_R_equivalents 0.0455
_diffrn_reflns_av_unetI/netI 0.0967
_diffrn_reflns_Laue_measured_fraction_full 0.998
_diffrn_reflns_Laue_measured_fraction_max 0.998
_diffrn_reflns_limit_h_max 9
_diffrn_reflns_limit_h_min -11
_diffrn_reflns_limit_k_max 22
_diffrn_reflns_limit_k_min -21
_diffrn_reflns_limit_l_max 22
_diffrn_reflns_limit_l_min -23
_diffrn_reflns_number 20338
_diffrn_reflns_point_group_measured_fraction_full 0.998
_diffrn_reflns_point_group_measured_fraction_max 0.998
_diffrn_reflns_theta_full 25.242
_diffrn_reflns_theta_max 26.371
_diffrn_reflns_theta_min 2.958
_diffrn_source 'Enhance (Mo) X-ray Source'
_exptl_absorpt_coefficient_mu 0.072
_exptl_absorpt_correction_T_max 1.00000
_exptl_absorpt_correction_T_min 0.76385
_exptl_absorpt_correction_type multi-scan
_exptl_absorpt_process_details
;
CrysAlisPro, Agilent Technologies,
Version 1.171.37.35 (release 13-08-2014 CrysAlis171 .NET)
(compiled Aug 13 2014,18:06:01)
Empirical absorption correction using spherical harmonics,
 implemented in SCALE3 ABSPACK scaling algorithm.
;
_exptl_crystal_density_diffrn 1.155
_exptl_crystal_density_method 'not measured'
_exptl_crystal_description block
_exptl_crystal_F_000 1020
_exptl_crystal_size_max 0.35
_exptl_crystal_size_mid 0.3
_exptl_crystal_size_min 0.25
_refine_diff_density_max 0.461
_refine_diff_density_min -0.481
_refine_diff_density_rms 0.090
_refine_ls_extinction_method none
_refine_ls_goodness_of_fit_ref 1.284
_refine_ls_hydrogen_treatment mixed
_refine_ls_matrix_type full
_refine_ls_number_parameters 619
_refine_ls_number_reflns 10807
_refine_ls_number_restraints 1
_refine_ls_restrained_S_all 1.284
_refine_ls_R_factor_all 0.1951
_refine_ls_R_factor_gt 0.1359
_refine_ls_shift/su_max 0.001
_refine_ls_shift/su_mean 0.000
_refine_ls_structure_factor_coef Fsqd
_refine_ls_weighting_details 'w=1/[\s^2^(Fo^2^)+(0.2000P)^2^] where P=(Fo^2^+2Fc^2^)/3'
_refine_ls_weighting_scheme calc
_refine_ls_wR_factor_gt 0.3946
_refine_ls_wR_factor_ref 0.4337
_reflns_Friedel_coverage 0.000
_reflns_number_gt 5620
_reflns_number_total 10807
_reflns_threshold_expression 'I > 2\s(I)'
_cod_data_source_file c9ob00661c2.cif
_cod_data_source_block 190227_s9_cs
_cod_depositor_comments 'Adding full bibliography for 7156783.cif.'
_cod_original_cell_volume 2643.8(4)
_cod_database_code 7156783
_shelx_shelxl_version_number 2014/7
_chemical_oxdiff_formula c12h12n2o3
_shelx_space_group_comment
;
The symmetry employed for this shelxl refinement is uniquely defined
by the following loop, which should always be used as a source of
symmetry information in preference to the above space-group names.
They are only intended as comments.
;
_shelx_estimated_absorpt_t_max 0.982
_shelx_estimated_absorpt_t_min 0.975
_reflns_odcompleteness_completeness 99.82
_reflns_odcompleteness_iscentric 1
_reflns_odcompleteness_theta 26.32
_olex2_refinement_description
;
1. Fixed Uiso
 At 1.2 times of:
  All C(H) groups, All C(H,H) groups
 At 1.5 times of:
  All C(H,H,H) groups, All O(H) groups
2. Restrained distances
 O3-H3
 1 with sigma of 0.02
3.a Ternary CH refined with riding coordinates:
 C2(H2A), C4(H4), C7(H7), C30(H30), C33(H33), C35(H35), C50(H50), C53(H53),
 C55(H55)
3.b Secondary CH2 refined with riding coordinates:
 C3(H3A,H3B), C5(H5A,H5B), C6(H6A,H6B), C9(H9A,H9B), C10(H10A,H10B), C11(H11A,
 H11B), C14(H14A,H14B), C15(H15A,H15B), C16(H16A,H16B), C17(H17A,H17B),
 C22(H22A,H22B), C23(H23A,H23B), C26(H26A,H26B), C27(H27A,H27B), C28(H28A,H28B),
  C31(H31A,H31B), C32(H32A,H32B), C34(H34A,H34B), C36(H36A,H36B), C37(H37A,
 H37B), C42(H42A,H42B), C43(H43A,H43B), C46(H46A,H46B), C47(H47A,H47B),
 C48(H48A,H48B), C51(H51A,H51B), C52(H52A,H52B), C54(H54A,H54B), C56(H56A,H56B),
  C57(H57A,H57B)
3.c Idealised Me refined as rotating group:
 C18(H18A,H18B,H18C), C19(H19A,H19B,H19C), C20(H20A,H20B,H20C), C38(H38A,H38B,
 H38C), C39(H39A,H39B,H39C), C40(H40A,H40B,H40C), C58(H58A,H58B,H58C), C59(H59A,
 H59B,H59C), C60(H60A,H60B,H60C)
3.d Idealised tetrahedral OH refined as rotating group:
 O2(H2), O4(H4A), O5(H5)
;
_olex2_submission_special_instructions 'No special instructions were received'

loop_
_space_group_symop_operation_xyz
'x, y, z'
'-x, -y, -z'

loop_
_atom_site_label
_atom_site_type_symbol
_atom_site_fract_x
_atom_site_fract_y
_atom_site_fract_z
_atom_site_U_iso_or_equiv
_atom_site_adp_type
_atom_site_occupancy
_atom_site_site_symmetry_order
_atom_site_calc_flag
_atom_site_refinement_flags_posn
O1 O 0.1202(4) 0.0942(2) 0.1654(2) 0.0558(9) Uani 1 1 d .
O2 O 0.3607(6) 0.0383(3) 0.0803(3) 0.0760(12) Uani 1 1 d .
H2 H 0.4260 0.0208 0.0995 0.114 Uiso 1 1 calc GR
C1 C 0.2848(5) 0.1239(3) 0.2037(3) 0.0442(11) Uani 1 1 d .
C2 C 0.3223(6) 0.0675(3) 0.2416(3) 0.0476(11) Uani 1 1 d .
H2A H 0.2854 0.0076 0.1996 0.057 Uiso 1 1 calc R
C3 C 0.2573(6) 0.0824(3) 0.3144(3) 0.0522(12) Uani 1 1 d .
H3A H 0.2230 0.0294 0.3152 0.063 Uiso 1 1 calc R
H3B H 0.1699 0.1059 0.3109 0.063 Uiso 1 1 calc R
C4 C 0.3898(5) 0.1462(3) 0.3940(3) 0.0504(12) Uani 1 1 d .
H4 H 0.3556 0.1954 0.4278 0.061 Uiso 1 1 calc R
C5 C 0.4303(7) 0.0986(4) 0.4422(4) 0.0702(17) Uani 1 1 d .
H5A H 0.4231 0.0405 0.4031 0.084 Uiso 1 1 calc R
H5B H 0.3545 0.0969 0.4726 0.084 Uiso 1 1 calc R
C6 C 0.5935(7) 0.1391(4) 0.5035(4) 0.0658(16) Uani 1 1 d .
H6A H 0.5991 0.1951 0.5465 0.079 Uiso 1 1 calc R
H6B H 0.6148 0.1044 0.5293 0.079 Uiso 1 1 calc R
C7 C 0.7122(6) 0.1456(3) 0.4569(3) 0.0496(12) Uani 1 1 d .
H7 H 0.6824 0.0900 0.4074 0.060 Uiso 1 1 calc R
C8 C 0.8818(6) 0.1550(4) 0.5018(4) 0.0608(14) Uani 1 1 d .
C9 C 0.9895(7) 0.1667(4) 0.4534(4) 0.0735(17) Uani 1 1 d .
H9A H 1.0946 0.1816 0.4865 0.088 Uiso 1 1 calc R
H9B H 0.9722 0.1128 0.4044 0.088 Uiso 1 1 calc R
C10 C 0.9759(6) 0.2323(4) 0.4271(4) 0.0688(17) Uani 1 1 d .
H10A H 1.0473 0.2336 0.3943 0.083 Uiso 1 1 calc R
H10B H 1.0029 0.2878 0.4754 0.083 Uiso 1 1 calc R
C11 C 0.8106(6) 0.2123(4) 0.3760(3) 0.0557(13) Uani 1 1 d .
H11A H 0.7868 0.1580 0.3265 0.067 Uiso 1 1 calc R
H11B H 0.8042 0.2552 0.3590 0.067 Uiso 1 1 calc R
C12 C 0.6892(5) 0.2088(3) 0.4230(3) 0.0437(11) Uani 1 1 d .
C13 C 0.5224(5) 0.1740(3) 0.3608(3) 0.0393(10) Uani 1 1 d .
C14 C 0.4874(5) 0.2410(3) 0.3357(3) 0.0489(11) Uani 1 1 d .
H14A H 0.5666 0.2542 0.3112 0.059 Uiso 1 1 calc R
H14B H 0.4951 0.2925 0.3854 0.059 Uiso 1 1 calc R
C15 C 0.3278(6) 0.2151(3) 0.2745(3) 0.0532(12) Uani 1 1 d .
H15A H 0.2496 0.2210 0.3044 0.064 Uiso 1 1 calc R
H15B H 0.3279 0.2537 0.2514 0.064 Uiso 1 1 calc R
C16 C 0.4979(5) 0.0922(3) 0.2797(3) 0.0439(11) Uani 1 1 d .
H16A H 0.5287 0.0485 0.2903 0.053 Uiso 1 1 calc R
H16B H 0.5549 0.1027 0.2442 0.053 Uiso 1 1 calc R
C17 C 0.3685(6) 0.1222(3) 0.1401(3) 0.0534(13) Uani 1 1 d .
H17A H 0.3238 0.1506 0.1119 0.064 Uiso 1 1 calc R
H17B H 0.4761 0.1536 0.1679 0.064 Uiso 1 1 calc R
C18 C 0.9394(6) 0.2276(4) 0.5915(4) 0.0667(16) Uani 1 1 d .
H18A H 0.9698 0.2808 0.5915 0.100 Uiso 1 1 calc GR
H18B H 1.0265 0.2190 0.6208 0.100 Uiso 1 1 calc GR
H18C H 0.8580 0.2284 0.6181 0.100 Uiso 1 1 calc GR
C19 C 0.8815(9) 0.0738(5) 0.5074(5) 0.096(2) Uani 1 1 d .
H19A H 0.8383 0.0752 0.5513 0.143 Uiso 1 1 calc GR
H19B H 0.9856 0.0694 0.5185 0.143 Uiso 1 1 calc GR
H19C H 0.8205 0.0256 0.4560 0.143 Uiso 1 1 calc GR
C20 C 0.7081(6) 0.2981(3) 0.4923(3) 0.0600(14) Uani 1 1 d .
H20A H 0.6126 0.3014 0.5070 0.090 Uiso 1 1 calc GR
H20B H 0.7355 0.3388 0.4738 0.090 Uiso 1 1 calc GR
H20C H 0.7881 0.3102 0.5397 0.090 Uiso 1 1 calc GR
O3 O 1.0538(5) 0.1929(3) 0.0885(3) 0.0668(11) Uani 1 1 d D
O4 O 0.7963(7) 0.1325(4) -0.0463(3) 0.1093(19) Uani 1 1 d .
H4A H 0.7947 0.0822 -0.0659 0.164 Uiso 1 1 calc GR
C21 C 0.9277(6) 0.2306(4) 0.0960(3) 0.0550(13) Uani 1 1 d .
C22 C 0.9571(7) 0.3070(4) 0.0837(4) 0.0593(14) Uani 1 1 d .
H22A H 0.9397 0.2887 0.0251 0.071 Uiso 1 1 calc R
H22B H 1.0646 0.3390 0.1108 0.071 Uiso 1 1 calc R
C23 C 0.8532(6) 0.3655(4) 0.1181(3) 0.0564(13) Uani 1 1 d .
H23A H 0.8935 0.4190 0.1193 0.068 Uiso 1 1 calc R
H23B H 0.7506 0.3397 0.0799 0.068 Uiso 1 1 calc R
C24 C 0.8382(5) 0.3844(3) 0.2046(3) 0.0434(11) Uani 1 1 d .
C25 C 0.7321(5) 0.4464(3) 0.2328(3) 0.0469(11) Uani 1 1 d .
C26 C 0.5644(6) 0.3988(4) 0.1817(4) 0.0676(16) Uani 1 1 d .
H26A H 0.5353 0.3468 0.1849 0.081 Uiso 1 1 calc R
H26B H 0.5561 0.3835 0.1242 0.081 Uiso 1 1 calc R
C27 C 0.4529(7) 0.4526(5) 0.2121(5) 0.084(2) Uani 1 1 d .
H27A H 0.4807 0.5044 0.2085 0.101 Uiso 1 1 calc R
H27B H 0.3483 0.4214 0.1774 0.101 Uiso 1 1 calc R
C28 C 0.4603(7) 0.4737(5) 0.2992(5) 0.086(2) Uani 1 1 d .
H28A H 0.4283 0.4213 0.3015 0.103 Uiso 1 1 calc R
H28B H 0.3871 0.5063 0.3170 0.103 Uiso 1 1 calc R
C29 C 0.6209(6) 0.5242(4) 0.3601(4) 0.0609(14) Uani 1 1 d .
C30 C 0.7404(6) 0.4770(3) 0.3248(3) 0.0540(13) Uani 1 1 d .
H30 H 0.7169 0.4248 0.3293 0.065 Uiso 1 1 calc R
C31 C 0.9075(7) 0.5229(4) 0.3772(4) 0.0696(16) Uani 1 1 d .
H31A H 0.9472 0.5687 0.3662 0.084 Uiso 1 1 calc R
H31B H 0.9114 0.5473 0.4353 0.084 Uiso 1 1 calc R
C32 C 1.0061(7) 0.4617(4) 0.3572(4) 0.0744(18) Uani 1 1 d .
H32A H 0.9706 0.4191 0.3729 0.089 Uiso 1 1 calc R
H32B H 1.1118 0.4924 0.3903 0.089 Uiso 1 1 calc R
C33 C 1.0044(6) 0.4168(4) 0.2658(3) 0.0544(13) Uani 1 1 d .
H33 H 1.0743 0.4544 0.2537 0.065 Uiso 1 1 calc R
C34 C 1.0554(6) 0.3338(4) 0.2461(4) 0.0592(14) Uani 1 1 d .
H34A H 1.1418 0.3335 0.2221 0.071 Uiso 1 1 calc R
H34B H 1.0873 0.3300 0.2963 0.071 Uiso 1 1 calc R
C35 C 0.9180(6) 0.2593(3) 0.1854(3) 0.0524(12) Uani 1 1 d .
H35 H 0.9113 0.2121 0.1981 0.063 Uiso 1 1 calc R
C36 C 0.7803(6) 0.2969(3) 0.1994(3) 0.0507(12) Uani 1 1 d .
H36A H 0.7580 0.3029 0.2504 0.061 Uiso 1 1 calc R
H36B H 0.6885 0.2621 0.1537 0.061 Uiso 1 1 calc R
C37 C 0.7789(8) 0.1624(4) 0.0348(4) 0.0789(19) Uani 1 1 d .
H37A H 0.7606 0.1159 0.0474 0.095 Uiso 1 1 calc R
H37B H 0.6913 0.1864 0.0391 0.095 Uiso 1 1 calc R
C38 C 0.7853(7) 0.5202(4) 0.2161(4) 0.0666(16) Uani 1 1 d .
H38A H 0.8958 0.5350 0.2272 0.100 Uiso 1 1 calc GR
H38B H 0.7540 0.5683 0.2512 0.100 Uiso 1 1 calc GR
H38C H 0.7393 0.5037 0.1593 0.100 Uiso 1 1 calc GR
C39 C 0.6509(7) 0.6162(4) 0.3778(4) 0.0675(16) Uani 1 1 d .
H39A H 0.6152 0.6180 0.3274 0.101 Uiso 1 1 calc GR
H39B H 0.7598 0.6435 0.4006 0.101 Uiso 1 1 calc GR
H39C H 0.5967 0.6452 0.4166 0.101 Uiso 1 1 calc GR
C40 C 0.6151(12) 0.5247(6) 0.4411(6) 0.118(3) Uani 1 1 d .
H40A H 0.5414 0.5540 0.4629 0.176 Uiso 1 1 calc GR
H40B H 0.7154 0.5531 0.4800 0.176 Uiso 1 1 calc GR
H40C H 0.5848 0.4673 0.4316 0.176 Uiso 1 1 calc GR
O5 O 0.9166(4) 0.9233(3) 0.0722(3) 0.0656(11) Uani 1 1 d .
H5 H 0.9893 0.9652 0.1031 0.098 Uiso 1 1 calc GR
O6 O 0.6271(6) 0.9885(4) 0.0717(4) 0.0860(15) Uani 1 1 d .
C41 C 0.8014(6) 0.9168(3) 0.1165(3) 0.0493(12) Uani 1 1 d .
C42 C 0.8756(6) 0.9175(4) 0.1966(4) 0.0602(14) Uani 1 1 d .
H42A H 0.9341 0.9750 0.2376 0.072 Uiso 1 1 calc R
H42B H 0.9469 0.8823 0.1864 0.072 Uiso 1 1 calc R
C43 C 0.7525(5) 0.8841(4) 0.2307(3) 0.0538(13) Uani 1 1 d .
H43A H 0.8045 0.8716 0.2721 0.065 Uiso 1 1 calc R
H43B H 0.7061 0.9294 0.2584 0.065 Uiso 1 1 calc R
C44 C 0.6220(5) 0.8048(3) 0.1672(3) 0.0430(11) Uani 1 1 d .
C45 C 0.5028(5) 0.7803(3) 0.2096(3) 0.0433(11) Uani 1 1 d .
C46 C 0.4083(6) 0.8458(4) 0.2352(4) 0.0560(13) Uani 1 1 d .
H46A H 0.4761 0.8999 0.2787 0.067 Uiso 1 1 calc R
H46B H 0.3679 0.8536 0.1882 0.067 Uiso 1 1 calc R
C47 C 0.2737(7) 0.8195(4) 0.2657(4) 0.0651(16) Uani 1 1 d .
H47A H 0.3130 0.8122 0.3130 0.078 Uiso 1 1 calc R
H47B H 0.2205 0.8638 0.2829 0.078 Uiso 1 1 calc R
C48 C 0.1617(7) 0.7373(4) 0.1975(4) 0.0680(16) Uani 1 1 d .
H48A H 0.1220 0.7451 0.1505 0.082 Uiso 1 1 calc R
H48B H 0.0751 0.7224 0.2169 0.082 Uiso 1 1 calc R
C49 C 0.2393(7) 0.6646(4) 0.1701(4) 0.0651(15) Uani 1 1 d .
C50 C 0.3888(6) 0.6927(3) 0.1478(4) 0.0567(13) Uani 1 1 d .
H50 H 0.3513 0.6972 0.0979 0.068 Uiso 1 1 calc R
C51 C 0.4808(8) 0.6259(4) 0.1216(5) 0.0768(18) Uani 1 1 d .
H51A H 0.5422 0.6273 0.1702 0.092 Uiso 1 1 calc R
H51B H 0.4102 0.5696 0.0876 0.092 Uiso 1 1 calc R
C52 C 0.5846(9) 0.6446(4) 0.0739(5) 0.084(2) Uani 1 1 d .
H52A H 0.5205 0.6365 0.0226 0.101 Uiso 1 1 calc R
H52B H 0.6449 0.6036 0.0598 0.101 Uiso 1 1 calc R
C53 C 0.6952(6) 0.7332(4) 0.1180(4) 0.0585(14) Uani 1 1 d .
H53 H 0.7855 0.7346 0.1559 0.070 Uiso 1 1 calc R
C54 C 0.7492(7) 0.7570(4) 0.0549(4) 0.0667(15) Uani 1 1 d .
H54A H 0.7093 0.7092 -0.0005 0.080 Uiso 1 1 calc R
H54B H 0.8612 0.7733 0.0684 0.080 Uiso 1 1 calc R
C55 C 0.6847(6) 0.8326(4) 0.0607(3) 0.0549(13) Uani 1 1 d .
H55 H 0.6465 0.8265 0.0056 0.066 Uiso 1 1 calc R
C56 C 0.5513(5) 0.8239(3) 0.0986(3) 0.0493(12) Uani 1 1 d .
H56A H 0.4629 0.7777 0.0582 0.059 Uiso 1 1 calc R
H56B H 0.5199 0.8761 0.1212 0.059 Uiso 1 1 calc R
C57 C 0.7391(7) 0.9929(4) 0.1381(4) 0.0616(14) Uani 1 1 d .
H57A H 0.6927 1.0006 0.1830 0.074 Uiso 1 1 calc R
H57B H 0.8249 1.0427 0.1582 0.074 Uiso 1 1 calc R
C58 C 0.5900(7) 0.7801(5) 0.2883(4) 0.0701(17) Uani 1 1 d .
H58A H 0.6731 0.7544 0.2771 0.105 Uiso 1 1 calc GR
H58B H 0.5199 0.7483 0.3042 0.105 Uiso 1 1 calc GR
H58C H 0.6309 0.8374 0.3324 0.105 Uiso 1 1 calc GR
C59 C 0.2583(8) 0.6334(4) 0.2332(4) 0.0737(17) Uani 1 1 d .
H59A H 0.3035 0.6809 0.2875 0.110 Uiso 1 1 calc GR
H59B H 0.3245 0.5961 0.2214 0.110 Uiso 1 1 calc GR
H59C H 0.1590 0.6033 0.2307 0.110 Uiso 1 1 calc GR
C60 C 0.1265(9) 0.5907(6) 0.0915(5) 0.105(3) Uani 1 1 d .
H60A H 0.0248 0.5830 0.0994 0.157 Uiso 1 1 calc GR
H60B H 0.1587 0.5398 0.0795 0.157 Uiso 1 1 calc GR
H60C H 0.1250 0.6027 0.0463 0.157 Uiso 1 1 calc GR
H1 H 0.103(7) 0.101(4) 0.115(4) 0.067(17) Uiso 1 1 d .
H6 H 0.662(8) 0.965(5) 0.019(5) 0.10(2) Uiso 1 1 d .
H3 H 1.046(6) 0.166(3) 0.0273(14) 0.062(16) Uiso 1 1 d D

loop_
_atom_site_aniso_label
_atom_site_aniso_U_11
_atom_site_aniso_U_22
_atom_site_aniso_U_33
_atom_site_aniso_U_23
_atom_site_aniso_U_13
_atom_site_aniso_U_12
O1 0.0415(19) 0.062(2) 0.059(2) 0.028(2) 0.0075(16) 0.0097(16)
O2 0.087(3) 0.084(3) 0.057(2) 0.026(2) 0.025(2) 0.040(3)
C1 0.038(2) 0.043(3) 0.041(3) 0.013(2) 0.007(2) 0.009(2)
C2 0.053(3) 0.039(3) 0.041(3) 0.015(2) 0.007(2) 0.006(2)
C3 0.043(3) 0.057(3) 0.052(3) 0.028(3) 0.007(2) 0.003(2)
C4 0.042(3) 0.057(3) 0.045(3) 0.019(3) 0.014(2) 0.010(2)
C5 0.063(3) 0.098(5) 0.053(3) 0.047(4) 0.010(3) 0.002(3)
C6 0.061(3) 0.087(4) 0.058(3) 0.044(3) 0.019(3) 0.012(3)
C7 0.048(3) 0.050(3) 0.046(3) 0.021(2) 0.009(2) 0.012(2)
C8 0.055(3) 0.064(4) 0.057(3) 0.023(3) 0.012(3) 0.021(3)
C9 0.050(3) 0.089(5) 0.075(4) 0.029(4) 0.015(3) 0.034(3)
C10 0.036(3) 0.099(5) 0.063(4) 0.033(4) 0.020(3) 0.008(3)
C11 0.050(3) 0.067(4) 0.049(3) 0.027(3) 0.016(2) 0.011(3)
C12 0.042(2) 0.042(3) 0.042(3) 0.013(2) 0.015(2) 0.011(2)
C13 0.035(2) 0.040(2) 0.037(2) 0.014(2) 0.0089(18) 0.0066(19)
C14 0.043(3) 0.042(3) 0.050(3) 0.013(2) 0.010(2) 0.011(2)
C15 0.049(3) 0.047(3) 0.057(3) 0.020(3) 0.012(2) 0.014(2)
C16 0.048(3) 0.038(3) 0.039(2) 0.012(2) 0.014(2) 0.014(2)
C17 0.051(3) 0.056(3) 0.052(3) 0.028(3) 0.009(2) 0.010(2)
C18 0.047(3) 0.090(5) 0.059(3) 0.037(3) 0.005(3) 0.014(3)
C19 0.086(5) 0.093(5) 0.114(6) 0.056(5) 0.005(4) 0.041(4)
C20 0.055(3) 0.051(3) 0.053(3) 0.012(3) 0.005(2) 0.010(2)
O3 0.066(2) 0.083(3) 0.060(2) 0.034(2) 0.016(2) 0.042(2)
O4 0.091(4) 0.117(5) 0.074(3) 0.005(3) 0.003(3) 0.050(4)
C21 0.049(3) 0.061(3) 0.056(3) 0.026(3) 0.009(2) 0.025(3)
C22 0.063(3) 0.067(4) 0.060(3) 0.034(3) 0.027(3) 0.028(3)
C23 0.061(3) 0.064(4) 0.057(3) 0.035(3) 0.023(3) 0.027(3)
C24 0.032(2) 0.045(3) 0.053(3) 0.025(2) 0.009(2) 0.0078(19)
C25 0.033(2) 0.052(3) 0.056(3) 0.024(3) 0.015(2) 0.013(2)
C26 0.039(3) 0.065(4) 0.078(4) 0.020(3) 0.003(3) 0.015(3)
C27 0.034(3) 0.083(5) 0.108(6) 0.025(4) 0.011(3) 0.018(3)
C28 0.053(4) 0.080(5) 0.138(7) 0.050(5) 0.054(4) 0.028(3)
C29 0.050(3) 0.061(4) 0.069(4) 0.022(3) 0.030(3) 0.019(3)
C30 0.056(3) 0.045(3) 0.059(3) 0.023(3) 0.016(3) 0.010(2)
C31 0.059(3) 0.068(4) 0.060(4) 0.014(3) 0.005(3) 0.022(3)
C32 0.066(4) 0.070(4) 0.060(4) 0.012(3) -0.001(3) 0.027(3)
C33 0.039(3) 0.059(3) 0.062(3) 0.026(3) 0.011(2) 0.016(2)
C34 0.050(3) 0.060(3) 0.054(3) 0.019(3) 0.000(2) 0.020(3)
C35 0.061(3) 0.045(3) 0.055(3) 0.026(3) 0.016(2) 0.021(2)
C36 0.045(3) 0.049(3) 0.058(3) 0.024(3) 0.016(2) 0.013(2)
C37 0.086(5) 0.065(4) 0.059(4) 0.014(3) 0.002(3) 0.020(3)
C38 0.061(3) 0.066(4) 0.095(5) 0.048(4) 0.036(3) 0.031(3)
C39 0.058(3) 0.061(4) 0.079(4) 0.025(3) 0.024(3) 0.025(3)
C40 0.171(9) 0.133(8) 0.116(7) 0.081(7) 0.096(7) 0.086(7)
O5 0.054(2) 0.070(3) 0.074(3) 0.028(2) 0.039(2) 0.0160(19)
O6 0.088(3) 0.119(4) 0.094(4) 0.073(3) 0.043(3) 0.055(3)
C41 0.045(3) 0.060(3) 0.048(3) 0.025(3) 0.023(2) 0.018(2)
C42 0.040(3) 0.073(4) 0.062(3) 0.032(3) 0.012(2) 0.007(3)
C43 0.037(2) 0.069(4) 0.052(3) 0.031(3) 0.005(2) 0.008(2)
C44 0.041(2) 0.045(3) 0.039(2) 0.016(2) 0.0096(19) 0.014(2)
C45 0.043(3) 0.046(3) 0.037(2) 0.017(2) 0.0104(19) 0.010(2)
C46 0.062(3) 0.056(3) 0.060(3) 0.029(3) 0.033(3) 0.023(3)
C47 0.062(4) 0.067(4) 0.084(4) 0.039(4) 0.043(3) 0.029(3)
C48 0.052(3) 0.095(5) 0.074(4) 0.051(4) 0.023(3) 0.023(3)
C49 0.058(3) 0.064(4) 0.068(4) 0.031(3) 0.014(3) 0.007(3)
C50 0.061(3) 0.046(3) 0.056(3) 0.020(3) 0.015(3) 0.010(2)
C51 0.090(5) 0.052(4) 0.094(5) 0.031(4) 0.047(4) 0.023(3)
C52 0.108(6) 0.060(4) 0.087(5) 0.028(4) 0.045(4) 0.031(4)
C53 0.058(3) 0.057(3) 0.069(4) 0.028(3) 0.031(3) 0.026(3)
C54 0.062(4) 0.065(4) 0.069(4) 0.022(3) 0.033(3) 0.021(3)
C55 0.057(3) 0.063(3) 0.048(3) 0.029(3) 0.015(2) 0.014(3)
C56 0.040(3) 0.058(3) 0.051(3) 0.030(3) 0.010(2) 0.010(2)
C57 0.066(4) 0.062(4) 0.069(4) 0.036(3) 0.032(3) 0.023(3)
C58 0.066(4) 0.097(5) 0.061(4) 0.050(4) 0.016(3) 0.020(3)
C59 0.072(4) 0.070(4) 0.088(5) 0.044(4) 0.029(3) 0.015(3)
C60 0.084(5) 0.110(6) 0.081(5) 0.036(5) 0.004(4) -0.026(5)

loop_
_atom_type_symbol
_atom_type_description
_atom_type_scat_dispersion_real
_atom_type_scat_dispersion_imag
_atom_type_scat_source
C C 0.0033 0.0016 'International Tables Vol C Tables 4.2.6.8 and 6.1.1.4'
H H 0.0000 0.0000 'International Tables Vol C Tables 4.2.6.8 and 6.1.1.4'
O O 0.0106 0.0060 'International Tables Vol C Tables 4.2.6.8 and 6.1.1.4'

loop_
_geom_angle_atom_site_label_1
_geom_angle_atom_site_label_2
_geom_angle_atom_site_label_3
_geom_angle
O1 C1 C2 106.3(4)
O1 C1 C15 110.4(4)
O1 C1 C17 109.2(4)
C2 C1 C15 107.4(4)
C17 C1 C2 114.7(4)
C17 C1 C15 108.8(4)
C1 C2 C16 109.4(4)
C3 C2 C1 112.6(4)
C3 C2 C16 103.3(4)
C2 C3 C4 107.0(4)
C5 C4 C3 107.2(4)
C5 C4 C13 114.3(4)
C13 C4 C3 104.2(4)
C4 C5 C6 113.6(4)
C7 C6 C5 109.1(4)
C6 C7 C8 114.7(4)
C6 C7 C12 110.1(4)
C12 C7 C8 117.3(4)
C9 C8 C7 109.9(4)
C9 C8 C18 109.9(5)
C9 C8 C19 110.2(5)
C18 C8 C7 113.6(5)
C19 C8 C7 107.4(5)
C19 C8 C18 105.7(5)
C10 C9 C8 115.9(5)
C9 C10 C11 110.0(5)
C10 C11 C12 113.4(4)
C7 C12 C13 108.9(4)
C11 C12 C7 107.8(4)
C11 C12 C13 109.0(4)
C20 C12 C7 112.0(4)
C20 C12 C11 109.3(4)
C20 C12 C13 109.8(4)
C4 C13 C12 114.4(3)
C14 C13 C4 109.4(4)
C14 C13 C12 110.0(3)
C16 C13 C4 100.9(4)
C16 C13 C12 115.3(4)
C16 C13 C14 106.2(4)
C13 C14 C15 115.6(4)
C1 C15 C14 113.2(4)
C13 C16 C2 102.1(4)
O2 C17 C1 112.8(4)
O3 C21 C22 111.4(4)
O3 C21 C35 105.7(4)
O3 C21 C37 108.4(5)
C22 C21 C35 108.4(5)
C22 C21 C37 112.8(4)
C37 C21 C35 109.9(5)
C21 C22 C23 112.9(4)
C24 C23 C22 116.0(4)
C23 C24 C25 110.7(4)
C23 C24 C33 109.1(4)
C23 C24 C36 105.7(4)
C33 C24 C25 114.5(4)
C36 C24 C25 115.3(4)
C36 C24 C33 100.8(4)
C26 C25 C24 109.2(4)
C26 C25 C30 108.5(4)
C30 C25 C24 110.1(4)
C38 C25 C24 108.2(4)
C38 C25 C26 108.8(4)
C38 C25 C30 112.0(5)
C25 C26 C27 111.8(5)
C28 C27 C26 109.8(5)
C27 C28 C29 114.2(5)
C28 C29 C30 108.1(5)
C39 C29 C28 109.2(5)
C39 C29 C30 116.2(4)
C40 C29 C28 107.0(6)
C40 C29 C30 109.5(5)
C40 C29 C39 106.5(6)
C25 C30 C29 117.9(4)
C31 C30 C25 109.6(4)
C31 C30 C29 113.9(5)
C32 C31 C30 110.1(5)
C31 C32 C33 114.2(5)
C32 C33 C24 113.4(4)
C32 C33 C34 109.2(4)
C34 C33 C24 103.6(4)
C35 C34 C33 107.6(4)
C34 C35 C21 110.4(4)
C34 C35 C36 102.8(4)
C36 C35 C21 110.5(4)
C35 C36 C24 102.4(4)
O4 C37 C21 108.6(6)
O5 C41 C42 110.6(4)
O5 C41 C55 106.2(4)
O5 C41 C57 107.8(4)
C55 C41 C42 108.5(4)
C57 C41 C42 108.4(5)
C57 C41 C55 115.4(4)
C41 C42 C43 111.4(4)
C44 C43 C42 116.4(5)
C43 C44 C45 110.9(4)
C43 C44 C53 108.8(4)
C53 C44 C45 115.3(4)
C56 C44 C43 107.0(4)
C56 C44 C45 113.9(4)
C56 C44 C53 100.2(4)
C46 C45 C44 109.8(4)
C46 C45 C50 107.8(4)
C46 C45 C58 108.5(4)
C50 C45 C44 109.7(4)
C50 C45 C58 111.4(4)
C58 C45 C44 109.6(4)
C47 C46 C45 112.9(4)
C48 C47 C46 110.1(5)
C47 C48 C49 111.6(5)
C48 C49 C50 109.1(4)
C59 C49 C48 110.2(5)
C59 C49 C50 116.6(5)
C59 C49 C60 105.7(5)
C60 C49 C48 106.7(6)
C60 C49 C50 108.0(6)
C45 C50 C49 118.2(5)
C51 C50 C45 108.7(5)
C51 C50 C49 114.3(4)
C52 C51 C50 109.2(5)
C51 C52 C53 115.6(6)
C52 C53 C44 114.0(5)
C52 C53 C54 110.5(5)
C54 C53 C44 104.9(4)
C53 C54 C55 106.2(4)
C41 C55 C54 112.4(4)
C41 C55 C56 109.8(4)
C56 C55 C54 102.4(4)
C55 C56 C44 102.5(4)
O6 C57 C41 115.0(5)

loop_
_geom_bond_atom_site_label_1
_geom_bond_atom_site_label_2
_geom_bond_distance
O1 C1 1.444(5)
O2 C17 1.425(7)
C1 C2 1.529(6)
C1 C15 1.531(7)
C1 C17 1.510(7)
C2 C3 1.509(7)
C2 C16 1.539(6)
C3 C4 1.562(7)
C4 C5 1.539(7)
C4 C13 1.559(6)
C5 C6 1.546(8)
C6 C7 1.520(7)
C7 C8 1.572(7)
C7 C12 1.561(6)
C8 C9 1.493(8)
C8 C18 1.539(9)
C8 C19 1.524(8)
C9 C10 1.491(8)
C10 C11 1.530(7)
C11 C12 1.534(7)
C12 C13 1.582(6)
C12 C20 1.529(7)
C13 C14 1.542(6)
C13 C16 1.537(6)
C14 C15 1.544(7)
O3 C21 1.429(6)
O4 C37 1.416(8)
C21 C22 1.491(7)
C21 C35 1.542(8)
C21 C37 1.538(8)
C22 C23 1.544(7)
C23 C24 1.536(7)
C24 C25 1.580(6)
C24 C33 1.574(6)
C24 C36 1.546(7)
C25 C26 1.531(7)
C25 C30 1.542(7)
C25 C38 1.530(7)
C26 C27 1.533(8)
C27 C28 1.487(10)
C28 C29 1.536(9)
C29 C30 1.554(8)
C29 C39 1.522(8)
C29 C40 1.521(9)
C30 C31 1.528(8)
C31 C32 1.505(8)
C32 C33 1.535(8)
C33 C34 1.561(7)
C34 C35 1.519(8)
C35 C36 1.533(7)
O5 C41 1.462(6)
O6 C57 1.431(7)
C41 C42 1.529(7)
C41 C55 1.502(8)
C41 C57 1.499(7)
C42 C43 1.546(7)
C43 C44 1.537(7)
C44 C45 1.566(6)
C44 C53 1.561(7)
C44 C56 1.535(6)
C45 C46 1.540(7)
C45 C50 1.547(7)
C45 C58 1.550(7)
C46 C47 1.529(7)
C47 C48 1.515(9)
C48 C49 1.533(9)
C49 C50 1.562(8)
C49 C59 1.514(8)
C49 C60 1.525(10)
C50 C51 1.541(8)
C51 C52 1.501(9)
C52 C53 1.520(9)
C53 C54 1.546(8)
C54 C55 1.551(8)
C55 C56 1.527(7)

loop_
_geom_torsion_atom_site_label_1
_geom_torsion_atom_site_label_2
_geom_torsion_atom_site_label_3
_geom_torsion_atom_site_label_4
_geom_torsion
O1 C1 C2 C3 -68.8(5)
O1 C1 C2 C16 177.0(4)
O1 C1 C15 C14 161.1(4)
O1 C1 C17 O2 -71.3(5)
C1 C2 C3 C4 -96.1(5)
C1 C2 C16 C13 77.1(4)
C2 C1 C15 C14 45.7(5)
C2 C1 C17 O2 47.9(6)
C2 C3 C4 C5 -114.5(5)
C2 C3 C4 C13 7.0(5)
C3 C2 C16 C13 -43.0(4)
C3 C4 C5 C6 158.6(5)
C3 C4 C13 C12 -157.2(4)
C3 C4 C13 C14 78.8(5)
C3 C4 C13 C16 -32.8(4)
C4 C5 C6 C7 -55.9(7)
C4 C13 C14 C15 -53.8(6)
C4 C13 C16 C2 46.8(4)
C5 C4 C13 C12 -40.5(6)
C5 C4 C13 C14 -164.4(5)
C5 C4 C13 C16 83.9(5)
C5 C6 C7 C8 -159.7(5)
C5 C6 C7 C12 65.4(6)
C6 C7 C8 C9 -176.2(5)
C6 C7 C8 C18 -52.6(7)
C6 C7 C8 C19 64.0(7)
C6 C7 C12 C11 -179.4(4)
C6 C7 C12 C13 -61.4(5)
C6 C7 C12 C20 60.3(5)
C7 C8 C9 C10 48.8(7)
C7 C12 C13 C4 48.4(5)
C7 C12 C13 C14 172.0(4)
C7 C12 C13 C16 -67.9(5)
C8 C7 C12 C11 47.0(6)
C8 C7 C12 C13 165.0(4)
C8 C7 C12 C20 -73.3(6)
C8 C9 C10 C11 -57.0(7)
C9 C10 C11 C12 59.2(7)
C10 C11 C12 C7 -53.3(6)
C10 C11 C12 C13 -171.4(5)
C10 C11 C12 C20 68.7(6)
C11 C12 C13 C4 165.7(4)
C11 C12 C13 C14 -70.6(5)
C11 C12 C13 C16 49.4(5)
C12 C7 C8 C9 -44.6(7)
C12 C7 C8 C18 79.0(6)
C12 C7 C8 C19 -164.5(5)
C12 C13 C14 C15 179.7(4)
C12 C13 C16 C2 170.5(3)
C13 C4 C5 C6 43.7(7)
C13 C14 C15 C1 -43.4(6)
C14 C13 C16 C2 -67.4(4)
C15 C1 C2 C3 49.3(5)
C15 C1 C2 C16 -64.9(5)
C15 C1 C17 O2 168.2(4)
C16 C2 C3 C4 21.8(5)
C16 C13 C14 C15 54.4(5)
C17 C1 C2 C3 170.4(4)
C17 C1 C2 C16 56.2(5)
C17 C1 C15 C14 -79.0(5)
C18 C8 C9 C10 -76.9(6)
C19 C8 C9 C10 167.0(6)
C20 C12 C13 C4 -74.6(5)
C20 C12 C13 C14 49.0(5)
C20 C12 C13 C16 169.1(4)
O3 C21 C22 C23 -161.5(5)
O3 C21 C35 C34 69.9(5)
O3 C21 C35 C36 -177.0(4)
O3 C21 C37 O4 -60.3(6)
C21 C22 C23 C24 45.5(7)
C21 C35 C36 C24 -74.4(5)
C22 C21 C35 C34 -49.7(5)
C22 C21 C35 C36 63.4(5)
C22 C21 C37 O4 63.6(7)
C22 C23 C24 C25 178.7(4)
C22 C23 C24 C33 51.9(6)
C22 C23 C24 C36 -55.8(6)
C23 C24 C25 C26 70.7(5)
C23 C24 C25 C30 -170.3(4)
C23 C24 C25 C38 -47.6(6)
C23 C24 C33 C32 163.2(5)
C23 C24 C33 C34 -78.5(5)
C23 C24 C36 C35 66.5(5)
C24 C25 C26 C27 174.0(5)
C24 C25 C30 C29 -168.4(4)
C24 C25 C30 C31 59.2(5)
C24 C33 C34 C35 -6.5(6)
C25 C24 C33 C32 38.5(6)
C25 C24 C33 C34 156.8(4)
C25 C24 C36 C35 -171.0(4)
C25 C26 C27 C28 -61.1(7)
C25 C30 C31 C32 -65.2(6)
C26 C25 C30 C29 -48.9(6)
C26 C25 C30 C31 178.6(4)
C26 C27 C28 C29 60.0(7)
C27 C28 C29 C30 -51.1(7)
C27 C28 C29 C39 76.2(7)
C27 C28 C29 C40 -168.9(6)
C28 C29 C30 C25 46.5(6)
C28 C29 C30 C31 177.0(5)
C29 C30 C31 C32 160.3(5)
C30 C25 C26 C27 54.0(6)
C30 C31 C32 C33 57.4(7)
C31 C32 C33 C24 -43.9(7)
C31 C32 C33 C34 -158.9(5)
C32 C33 C34 C35 114.7(5)
C33 C24 C25 C26 -165.5(4)
C33 C24 C25 C30 -46.5(5)
C33 C24 C25 C38 76.2(5)
C33 C24 C36 C35 -47.1(5)
C33 C34 C35 C21 95.4(5)
C33 C34 C35 C36 -22.5(5)
C34 C35 C36 C24 43.4(5)
C35 C21 C22 C23 -45.5(6)
C35 C21 C37 O4 -175.3(4)
C36 C24 C25 C26 -49.2(6)
C36 C24 C25 C30 69.8(5)
C36 C24 C25 C38 -167.5(5)
C36 C24 C33 C32 -85.9(5)
C36 C24 C33 C34 32.4(5)
C37 C21 C22 C23 76.3(7)
C37 C21 C35 C34 -173.3(4)
C37 C21 C35 C36 -60.3(6)
C38 C25 C26 C27 -68.1(7)
C38 C25 C30 C29 71.2(5)
C38 C25 C30 C31 -61.2(5)
C39 C29 C30 C25 -76.7(6)
C39 C29 C30 C31 53.8(7)
C40 C29 C30 C25 162.7(6)
C40 C29 C30 C31 -66.8(7)
O5 C41 C42 C43 -162.8(5)
O5 C41 C55 C54 72.0(5)
O5 C41 C55 C56 -174.7(4)
O5 C41 C57 O6 78.5(6)
C41 C42 C43 C44 43.1(7)
C41 C55 C56 C44 -76.0(5)
C42 C41 C55 C54 -46.9(6)
C42 C41 C55 C56 66.4(5)
C42 C41 C57 O6 -161.8(4)
C42 C43 C44 C45 -177.9(4)
C42 C43 C44 C53 54.3(6)
C42 C43 C44 C56 -53.1(6)
C43 C44 C45 C46 71.0(5)
C43 C44 C45 C50 -170.7(4)
C43 C44 C45 C58 -48.1(5)
C43 C44 C53 C52 161.2(5)
C43 C44 C53 C54 -77.8(5)
C43 C44 C56 C55 65.1(5)
C44 C45 C46 C47 171.7(5)
C44 C45 C50 C49 -166.9(4)
C44 C45 C50 C51 60.7(5)
C44 C53 C54 C55 -8.2(6)
C45 C44 C53 C52 35.9(6)
C45 C44 C53 C54 157.0(4)
C45 C44 C56 C55 -172.1(4)
C45 C46 C47 C48 -61.4(6)
C45 C50 C51 C52 -65.7(7)
C46 C45 C50 C49 -47.3(6)
C46 C45 C50 C51 -179.7(4)
C46 C47 C48 C49 61.1(6)
C47 C48 C49 C50 -53.0(6)
C47 C48 C49 C59 76.2(6)
C47 C48 C49 C60 -169.5(5)
C48 C49 C50 C45 48.4(6)
C48 C49 C50 C51 178.2(5)
C49 C50 C51 C52 159.9(6)
C50 C45 C46 C47 52.2(6)
C50 C51 C52 C53 55.9(8)
C51 C52 C53 C44 -40.8(8)
C51 C52 C53 C54 -158.7(6)
C52 C53 C54 C55 115.1(5)
C53 C44 C45 C46 -164.8(4)
C53 C44 C45 C50 -46.5(5)
C53 C44 C45 C58 76.1(6)
C53 C44 C56 C55 -48.3(5)
C53 C54 C55 C41 96.4(5)
C53 C54 C55 C56 -21.4(6)
C54 C55 C56 C44 43.6(5)
C55 C41 C42 C43 -46.7(6)
C55 C41 C57 O6 -40.0(6)
C56 C44 C45 C46 -49.7(6)
C56 C44 C45 C50 68.6(5)
C56 C44 C45 C58 -168.8(5)
C56 C44 C53 C52 -86.8(5)
C56 C44 C53 C54 34.2(5)
C57 C41 C42 C43 79.2(6)
C57 C41 C55 C54 -168.7(4)
C57 C41 C55 C56 -55.4(5)
C58 C45 C46 C47 -68.6(6)
C58 C45 C50 C49 71.6(6)
C58 C45 C50 C51 -60.8(6)
C59 C49 C50 C45 -77.2(7)
C59 C49 C50 C51 52.7(8)
C60 C49 C50 C45 164.0(5)
C60 C49 C50 C51 -66.2(7)
